data_2226638
loop_
_publ_author_name
'Ramachandran, R.'
'Rani, M.'
'Kabilan, S.'
'Jeong, Yeon Tae'

_publ_section_title
;
 2,6-Bis(3-fluorophenyl)-3-isopropylpiperidin-4-one
;
_journal_coeditor_code RK2203
_journal_issue 7
_journal_name_full 'Acta Crystallographica Section E'
_journal_page_first o1860
_journal_paper_doi 10.1107/S1600536810024414
_journal_volume 66
_journal_year 2010
_chemical_formula_iupac 'C20 H21 F2 N O'
_chemical_formula_moiety 'C20 H21 F2 N O'
_chemical_formula_sum 'C20 H21 F2 N O'
_chemical_formula_weight 329.38
_chemical_name_systematic
;
2,6-Bis(3-fluorophenyl)-3-isopropylpiperidin-4-one
;
_space_group_IT_number 14
_symmetry_cell_setting monoclinic
_symmetry_space_group_name_Hall '-P 2ybc'
_symmetry_space_group_name_H-M 'P 1 21/c 1'
_atom_sites_solution_hydrogens geom
_atom_sites_solution_primary direct
_atom_sites_solution_secondary difmap
_audit_creation_method SHELXL97
_cell_angle_alpha 90.00
_cell_angle_beta 91.892(2)
_cell_angle_gamma 90.00
_cell_formula_units_Z 8
_cell_length_a 8.8217(3)
_cell_length_b 12.7612(4)
_cell_length_c 30.8613(9)
_cell_measurement_reflns_used 6010
_cell_measurement_temperature 292(2)
_cell_measurement_theta_max 28.08
_cell_measurement_theta_min 2.35
_cell_volume 3472.33(19)
_computing_cell_refinement '<i>SAINT-Plus</i> (Bruker, 2004)'
_computing_data_collection '<i>APEX2</i> (Bruker, 2004)'
_computing_data_reduction '<i>SAINT-Plus</i> (Bruker, 2004)'
_computing_molecular_graphics '<i>ORTEP-3</i> (Farrugia, 1997)'
_computing_publication_material '<i>SHELXL97</i> (Sheldrick, 2008)'
_computing_structure_refinement '<i>SHELXL97</i> (Sheldrick, 2008)'
_computing_structure_solution '<i>SIR92</i> (Altomare <i>et al.</i>, 1993)'
_diffrn_ambient_temperature 292(2)
_diffrn_measured_fraction_theta_full 0.998
_diffrn_measured_fraction_theta_max 0.998
_diffrn_measurement_device_type 'Bruker Kappa APEXII CCD diffractometer'
_diffrn_measurement_method '\w and \f scans'
_diffrn_radiation_monochromator graphite
_diffrn_radiation_source 'fine-focus sealed tube'
_diffrn_radiation_type MoK\a
_diffrn_radiation_wavelength 0.71073
_diffrn_reflns_av_R_equivalents 0.0506
_diffrn_reflns_av_sigmaI/netI 0.0466
_diffrn_reflns_limit_h_max 11
_diffrn_reflns_limit_h_min -11
_diffrn_reflns_limit_k_max 14
_diffrn_reflns_limit_k_min -16
_diffrn_reflns_limit_l_max 41
_diffrn_reflns_limit_l_min -40
_diffrn_reflns_number 39632
_diffrn_reflns_theta_full 28.19
_diffrn_reflns_theta_max 28.19
_diffrn_reflns_theta_min 1.32
_diffrn_standards_decay_% 0
_exptl_absorpt_coefficient_mu 0.092
_exptl_absorpt_correction_T_max 0.9819
_exptl_absorpt_correction_T_min 0.8930
_exptl_absorpt_correction_type multi-scan
_exptl_absorpt_process_details '(<i>SADABS</i>; Bruker, 1999)'
_exptl_crystal_colour colourless
_exptl_crystal_density_diffrn 1.260
_exptl_crystal_density_method 'not measured'
_exptl_crystal_description block
_exptl_crystal_F_000 1392
_exptl_crystal_size_max 0.30
_exptl_crystal_size_mid 0.25
_exptl_crystal_size_min 0.20
_refine_diff_density_max 0.356
_refine_diff_density_min -0.257
_refine_ls_extinction_method none
_refine_ls_goodness_of_fit_ref 1.014
_refine_ls_hydrogen_treatment mixed
_refine_ls_matrix_type full
_refine_ls_number_parameters 445
_refine_ls_number_reflns 8517
_refine_ls_number_restraints 0
_refine_ls_restrained_S_all 1.014
_refine_ls_R_factor_all 0.1169
_refine_ls_R_factor_gt 0.0566
_refine_ls_shift/su_max 0.001
_refine_ls_shift/su_mean 0.000
_refine_ls_structure_factor_coef Fsqd
_refine_ls_weighting_details 'calc w=1/[\s^2^(Fo^2^)+(0.0848P)^2^+0.3074P] where P=(Fo^2^+2Fc^2^)/3'
_refine_ls_weighting_scheme calc
_refine_ls_wR_factor_gt 0.1406
_refine_ls_wR_factor_ref 0.1776
_reflns_number_gt 4760
_reflns_number_total 8517
_reflns_threshold_expression I>2\s(I)
_cod_data_source_file rk2203.cif
_cod_data_source_block I
_cod_original_sg_symbol_H-M 'P 21/c'
_cod_database_code 2226638
_cod_database_fobs_code 2226638

loop_
_symmetry_equiv_pos_as_xyz
'x, y, z'
'-x, y+1/2, -z+1/2'
'-x, -y, -z'
'x, -y-1/2, z-1/2'

loop_
_atom_site_type_symbol
_atom_site_label
_atom_site_fract_x
_atom_site_fract_y
_atom_site_fract_z
_atom_site_U_iso_or_equiv
_atom_site_adp_type
_atom_site_calc_flag
_atom_site_refinement_flags
_atom_site_occupancy
_atom_site_disorder_assembly
_atom_site_disorder_group
C C1A 0.5616(2) 0.27192(15) 0.87176(6) 0.0366(4) Uani d . 1 . .
H H1A 0.6150 0.3388 0.8688 0.044 Uiso calc R 1 . .
C C1B 0.9557(2) 0.30455(15) 1.11617(6) 0.0371(4) Uani d . 1 . .
H H1B 0.9030 0.3722 1.1149 0.045 Uiso calc R 1 . .
C C2A 0.3926(2) 0.28694(15) 0.85761(6) 0.0364(4) Uani d . 1 . .
H H2A 0.3414 0.2210 0.8643 0.044 Uiso calc R 1 . .
C C2B 1.1232(2) 0.32290(15) 1.13062(6) 0.0388(5) Uani d . 1 . .
H H2B 1.1740 0.2550 1.1281 0.047 Uiso calc R 1 . .
C C3A 0.3289(2) 0.36851(16) 0.88737(6) 0.0412(5) Uani d . 1 . .
C C3B 1.1915(2) 0.39359(16) 1.09703(7) 0.0427(5) Uani d . 1 . .
C C4A 0.3518(2) 0.34547(17) 0.93482(6) 0.0451(5) Uani d . 1 . .
H H4A1 0.2892 0.2862 0.9424 0.054 Uiso calc R 1 . .
H H4A2 0.3195 0.4055 0.9515 0.054 Uiso calc R 1 . .
C C4B 1.1707(2) 0.35693(17) 1.05111(7) 0.0475(5) Uani d . 1 . .
H H4B1 1.2337 0.2958 1.0468 0.057 Uiso calc R 1 . .
H H4B2 1.2041 0.4115 1.0318 0.057 Uiso calc R 1 . .
C C5A 0.5175(2) 0.32094(15) 0.94670(6) 0.0395(5) Uani d . 1 . .
H H5A 0.5788 0.3842 0.9430 0.047 Uiso calc R 1 . .
C C5B 1.0058(2) 0.32934(16) 1.03953(6) 0.0403(5) Uani d . 1 . .
H H5B 0.9445 0.3934 1.0395 0.048 Uiso calc R 1 . .
C C6A 0.6404(2) 0.18931(15) 0.84562(6) 0.0377(5) Uani d . 1 . .
C C6B 0.8732(2) 0.23227(15) 1.14601(6) 0.0377(5) Uani d . 1 . .
C C7A 0.6125(2) 0.08430(17) 0.85276(7) 0.0485(5) Uani d . 1 . .
H H7A 0.5421 0.0633 0.8728 0.058 Uiso calc R 1 . .
C C7B 0.8963(2) 0.12508(17) 1.14395(7) 0.0482(5) Uani d . 1 . .
H H7B 0.9655 0.0970 1.1250 0.058 Uiso calc R 1 . .
C C8A 0.6905(3) 0.01198(18) 0.82973(8) 0.0595(6) Uani d . 1 . .
C C8B 0.8156(3) 0.06144(18) 1.17018(8) 0.0571(6) Uani d . 1 . .
C C9A 0.7939(3) 0.0373(2) 0.79971(8) 0.0613(7) Uani d . 1 . .
H H9A 0.8445 -0.0145 0.7847 0.074 Uiso calc R 1 . .
C C9B 0.7152(3) 0.0976(2) 1.19913(7) 0.0612(7) Uani d . 1 . .
H H9B 0.6634 0.0519 1.2168 0.073 Uiso calc R 1 . .
C C10A 0.8211(3) 0.1411(2) 0.79231(7) 0.0575(6) Uani d . 1 . .
H H10A 0.8909 0.1610 0.7719 0.069 Uiso calc R 1 . .
C C10B 0.6930(3) 0.2037(2) 1.20142(7) 0.0571(6) Uani d . 1 . .
H H10B 0.6248 0.2308 1.2209 0.069 Uiso calc R 1 . .
C C11A 0.7448(2) 0.21651(18) 0.81522(6) 0.0465(5) Uani d . 1 . .
H H11A 0.7641 0.2870 0.8101 0.056 Uiso calc R 1 . .
C C11B 0.7709(2) 0.27066(18) 1.17510(6) 0.0466(5) Uani d . 1 . .
H H11B 0.7546 0.3425 1.1769 0.056 Uiso calc R 1 . .
C C12A 0.5327(2) 0.28483(16) 0.99315(6) 0.0408(5) Uani d . 1 . .
C C12B 0.9932(2) 0.27947(16) 0.99536(6) 0.0425(5) Uani d . 1 . .
C C13A 0.5026(3) 0.18218(18) 1.00394(7) 0.0600(6) Uani d . 1 . .
H H13A 0.4792 0.1330 0.9825 0.072 Uiso calc R 1 . .
C C13B 1.0278(3) 0.17523(18) 0.98992(7) 0.0651(7) Uani d . 1 . .
H H13B 1.0536 0.1332 1.0136 0.078 Uiso calc R 1 . .
C C14A 0.5078(3) 0.15399(19) 1.04681(8) 0.0669(7) Uani d . 1 . .
C C14B 1.0231(4) 0.13474(19) 0.94869(8) 0.0729(8) Uani d . 1 . .
C C15A 0.5410(3) 0.2215(2) 1.07965(7) 0.0580(6) Uani d . 1 . .
H H15A 0.5438 0.1993 1.1084 0.070 Uiso calc R 1 . .
C C15B 0.9867(3) 0.1915(2) 0.91260(7) 0.0621(7) Uani d . 1 . .
H H15B 0.9845 0.1610 0.8852 0.074 Uiso calc R 1 . .
C C16A 0.5700(2) 0.32323(19) 1.06900(7) 0.0532(6) Uani d . 1 . .
H H16A 0.5914 0.3719 1.0908 0.064 Uiso calc R 1 . .
C C16B 0.9538(3) 0.2944(2) 0.91814(7) 0.0555(6) Uani d . 1 . .
H H16B 0.9301 0.3359 0.8941 0.067 Uiso calc R 1 . .
C C17A 0.5677(2) 0.35430(17) 1.02624(6) 0.0457(5) Uani d . 1 . .
H H17A 0.5901 0.4235 1.0195 0.055 Uiso calc R 1 . .
C C17B 0.9551(2) 0.33769(18) 0.95890(7) 0.0488(5) Uani d . 1 . .
H H17B 0.9298 0.4080 0.9620 0.059 Uiso calc R 1 . .
C C18A 0.3643(2) 0.30560(16) 0.80898(6) 0.0449(5) Uani d . 1 . .
H H18A 0.4135 0.2477 0.7940 0.054 Uiso calc R 1 . .
C C18B 1.1476(2) 0.35704(17) 1.17792(6) 0.0479(5) Uani d . 1 . .
H H18B 1.0948 0.3055 1.1955 0.057 Uiso calc R 1 . .
C C19A 0.1956(3) 0.29873(19) 0.79675(8) 0.0609(6) Uani d . 1 . .
H H19A 0.1428 0.3554 0.8101 0.091 Uiso calc R 1 . .
H H19B 0.1560 0.2332 0.8066 0.091 Uiso calc R 1 . .
H H19C 0.1818 0.3033 0.7658 0.091 Uiso calc R 1 . .
C C19B 1.3150(3) 0.3509(2) 1.19177(8) 0.0688(7) Uani d . 1 . .
H H19D 1.3512 0.2808 1.1875 0.103 Uiso calc R 1 . .
H H19E 1.3270 0.3692 1.2219 0.103 Uiso calc R 1 . .
H H19F 1.3720 0.3987 1.1747 0.103 Uiso calc R 1 . .
C C20A 0.4336(3) 0.4060(2) 0.79204(7) 0.0645(7) Uani d . 1 . .
H H20A 0.4177 0.4094 0.7612 0.097 Uiso calc R 1 . .
H H20B 0.5405 0.4066 0.7990 0.097 Uiso calc R 1 . .
H H20C 0.3866 0.4652 0.8052 0.097 Uiso calc R 1 . .
C C20B 1.0808(3) 0.46335(18) 1.18874(8) 0.0662(7) Uani d . 1 . .
H H20D 1.0878 0.4742 1.2195 0.099 Uiso calc R 1 . .
H H20E 0.9764 0.4656 1.1791 0.099 Uiso calc R 1 . .
H H20F 1.1362 0.5173 1.1745 0.099 Uiso calc R 1 . .
N N1A 0.5684(2) 0.23981(13) 0.91734(5) 0.0394(4) Uani d . 1 . .
N N1B 0.9526(2) 0.25835(13) 1.07272(5) 0.0403(4) Uani d . 1 . .
O O1A 0.26770(19) 0.44834(12) 0.87504(5) 0.0625(5) Uani d . 1 . .
O O1B 1.2548(2) 0.47534(12) 1.10547(5) 0.0654(5) Uani d . 1 . .
F F1A 0.6646(2) -0.09068(12) 0.83741(6) 0.1012(6) Uani d . 1 . .
F F1B 0.8356(2) -0.04357(12) 1.16716(6) 0.0985(6) Uani d . 1 . .
F F2A 0.4787(3) 0.05316(13) 1.05680(5) 0.1244(8) Uani d . 1 . .
F F2B 1.0578(3) 0.03231(13) 0.94412(6) 0.1389(10) Uani d . 1 . .
H H1D 0.856(3) 0.2386(16) 1.0657(7) 0.052(6) Uiso d . 1 . .
H H1C 0.669(3) 0.2223(17) 0.9257(7) 0.058(7) Uiso d . 1 . .

loop_
_atom_site_aniso_label
_atom_site_aniso_U_11
_atom_site_aniso_U_22
_atom_site_aniso_U_33
_atom_site_aniso_U_12
_atom_site_aniso_U_13
_atom_site_aniso_U_23
C1A 0.0388(11) 0.0361(11) 0.0351(10) -0.0011(8) 0.0032(8) -0.0007(8)
C1B 0.0381(11) 0.0332(11) 0.0402(10) 0.0023(8) 0.0014(8) -0.0025(8)
C2A 0.0365(11) 0.0328(10) 0.0399(10) -0.0015(8) 0.0015(8) 0.0006(8)
C2B 0.0387(11) 0.0322(11) 0.0451(11) 0.0026(8) -0.0022(9) -0.0017(8)
C3A 0.0369(11) 0.0395(12) 0.0471(11) 0.0010(9) 0.0012(9) -0.0022(9)
C3B 0.0375(11) 0.0370(12) 0.0536(12) -0.0008(9) 0.0014(9) -0.0025(9)
C4A 0.0465(13) 0.0485(13) 0.0409(11) 0.0042(10) 0.0078(9) -0.0069(9)
C4B 0.0451(13) 0.0474(13) 0.0505(12) -0.0076(10) 0.0107(10) 0.0012(10)
C5A 0.0433(12) 0.0376(11) 0.0377(10) -0.0043(9) 0.0039(8) -0.0043(8)
C5B 0.0419(12) 0.0388(11) 0.0404(11) 0.0031(9) 0.0055(9) 0.0008(8)
C6A 0.0354(11) 0.0430(12) 0.0344(10) 0.0009(9) -0.0014(8) -0.0012(8)
C6B 0.0359(11) 0.0428(12) 0.0343(10) -0.0007(9) -0.0015(8) -0.0021(8)
C7A 0.0498(13) 0.0427(13) 0.0534(13) 0.0014(10) 0.0071(10) -0.0024(10)
C7B 0.0456(13) 0.0454(13) 0.0544(13) 0.0015(10) 0.0131(10) 0.0013(10)
C8A 0.0668(17) 0.0393(14) 0.0718(16) 0.0071(12) -0.0052(13) -0.0091(11)
C8B 0.0586(15) 0.0436(14) 0.0693(15) -0.0014(11) 0.0083(12) 0.0116(11)
C9A 0.0523(15) 0.0726(18) 0.0590(15) 0.0171(13) 0.0010(12) -0.0252(13)
C9B 0.0526(15) 0.0786(19) 0.0529(14) -0.0085(13) 0.0094(11) 0.0169(12)
C10A 0.0488(14) 0.0801(19) 0.0438(12) 0.0081(12) 0.0051(10) -0.0104(12)
C10B 0.0472(14) 0.0838(19) 0.0409(12) 0.0005(12) 0.0106(10) -0.0040(12)
C11A 0.0433(12) 0.0547(14) 0.0415(11) 0.0016(10) 0.0022(9) 0.0001(10)
C11B 0.0457(13) 0.0539(14) 0.0404(11) 0.0043(10) 0.0037(9) -0.0081(9)
C12A 0.0407(11) 0.0427(12) 0.0390(10) 0.0001(9) 0.0030(8) -0.0031(9)
C12B 0.0414(12) 0.0428(12) 0.0437(11) -0.0042(9) 0.0060(9) 0.0010(9)
C13A 0.0956(19) 0.0450(14) 0.0399(12) -0.0079(13) 0.0074(12) -0.0055(10)
C13B 0.106(2) 0.0470(14) 0.0424(13) 0.0049(14) 0.0072(13) 0.0029(10)
C14A 0.101(2) 0.0508(16) 0.0496(14) -0.0053(14) 0.0073(13) 0.0063(11)
C14B 0.122(2) 0.0415(15) 0.0561(15) -0.0038(14) 0.0135(15) -0.0087(11)
C15A 0.0604(15) 0.0767(18) 0.0368(11) 0.0055(13) -0.0013(10) 0.0026(11)
C15B 0.0673(17) 0.0756(19) 0.0434(13) -0.0119(14) 0.0030(11) -0.0074(12)
C16A 0.0474(13) 0.0684(17) 0.0433(12) 0.0056(11) -0.0069(10) -0.0156(11)
C16B 0.0502(14) 0.0731(17) 0.0429(12) -0.0033(12) -0.0043(10) 0.0073(11)
C17A 0.0414(12) 0.0494(13) 0.0461(12) 0.0012(10) -0.0017(9) -0.0087(9)
C17B 0.0452(13) 0.0516(14) 0.0495(13) -0.0010(10) -0.0010(10) 0.0047(10)
C18A 0.0494(13) 0.0453(12) 0.0396(11) 0.0094(10) -0.0031(9) -0.0012(9)
C18B 0.0535(14) 0.0446(13) 0.0449(12) -0.0043(10) -0.0073(10) -0.0020(9)
C19A 0.0599(16) 0.0618(16) 0.0596(14) 0.0046(12) -0.0197(12) -0.0018(12)
C19B 0.0661(17) 0.0626(17) 0.0757(17) -0.0040(13) -0.0266(13) -0.0016(13)
C20A 0.0616(16) 0.0756(18) 0.0565(14) 0.0027(13) 0.0059(12) 0.0235(12)
C20B 0.0739(18) 0.0630(17) 0.0613(15) 0.0052(13) -0.0056(13) -0.0226(12)
N1A 0.0406(10) 0.0427(10) 0.0349(9) 0.0067(8) 0.0027(7) -0.0009(7)
N1B 0.0400(10) 0.0431(10) 0.0379(9) -0.0078(8) 0.0035(7) -0.0030(7)
O1A 0.0752(12) 0.0512(10) 0.0609(10) 0.0247(9) -0.0019(8) -0.0015(8)
O1B 0.0754(12) 0.0515(10) 0.0695(11) -0.0248(9) 0.0036(9) -0.0024(8)
F1A 0.1198(15) 0.0471(10) 0.1379(15) 0.0088(9) 0.0230(12) -0.0122(9)
F1B 0.1071(14) 0.0511(10) 0.1397(15) -0.0017(9) 0.0408(11) 0.0226(9)
F2A 0.243(3) 0.0645(11) 0.0667(11) -0.0309(13) 0.0118(13) 0.0188(8)
F2B 0.288(3) 0.0562(11) 0.0733(12) 0.0189(14) 0.0228(14) -0.0154(8)

loop_
_atom_type_symbol
_atom_type_description
_atom_type_scat_dispersion_real
_atom_type_scat_dispersion_imag
_atom_type_scat_source
C C 0.0033 0.0016 'International Tables Vol C Tables 4.2.6.8 and 6.1.1.4'
H H 0.0000 0.0000 'International Tables Vol C Tables 4.2.6.8 and 6.1.1.4'
N N 0.0061 0.0033 'International Tables Vol C Tables 4.2.6.8 and 6.1.1.4'
O O 0.0106 0.0060 'International Tables Vol C Tables 4.2.6.8 and 6.1.1.4'
F F 0.0171 0.0103 'International Tables Vol C Tables 4.2.6.8 and 6.1.1.4'

loop_
_geom_angle_atom_site_label_1
_geom_angle_atom_site_label_2
_geom_angle_atom_site_label_3
_geom_angle_site_symmetry_1
_geom_angle_site_symmetry_3
_geom_angle
_geom_angle_publ_flag
N1A C1A C6A . . 108.22(15) ?
N1A C1A C2A . . 108.26(15) ?
C6A C1A C2A . . 113.02(15) ?
N1A C1A H1A . . 109.1 ?
C6A C1A H1A . . 109.1 ?
C2A C1A H1A . . 109.1 ?
N1B C1B C6B . . 108.57(15) ?
N1B C1B C2B . . 108.26(15) ?
C6B C1B C2B . . 113.08(15) ?
N1B C1B H1B . . 109.0 ?
C6B C1B H1B . . 109.0 ?
C2B C1B H1B . . 109.0 ?
C3A C2A C18A . . 115.91(16) ?
C3A C2A C1A . . 106.73(15) ?
C18A C2A C1A . . 114.78(16) ?
C3A C2A H2A . . 106.2 ?
C18A C2A H2A . . 106.2 ?
C1A C2A H2A . . 106.2 ?
C3B C2B C18B . . 115.87(17) ?
C3B C2B C1B . . 106.91(15) ?
C18B C2B C1B . . 114.87(16) ?
C3B C2B H2B . . 106.1 ?
C18B C2B H2B . . 106.1 ?
C1B C2B H2B . . 106.1 ?
O1A C3A C4A . . 121.10(19) ?
O1A C3A C2A . . 124.16(19) ?
C4A C3A C2A . . 114.71(17) ?
O1B C3B C4B . . 121.01(19) ?
O1B C3B C2B . . 123.97(19) ?
C4B C3B C2B . . 114.99(17) ?
C3A C4A C5A . . 111.77(16) ?
C3A C4A H4A1 . . 109.3 ?
C5A C4A H4A1 . . 109.3 ?
C3A C4A H4A2 . . 109.3 ?
C5A C4A H4A2 . . 109.3 ?
H4A1 C4A H4A2 . . 107.9 ?
C3B C4B C5B . . 112.31(17) ?
C3B C4B H4B1 . . 109.1 ?
C5B C4B H4B1 . . 109.1 ?
C3B C4B H4B2 . . 109.1 ?
C5B C4B H4B2 . . 109.1 ?
H4B1 C4B H4B2 . . 107.9 ?
N1A C5A C12A . . 110.77(16) ?
N1A C5A C4A . . 107.98(15) ?
C12A C5A C4A . . 110.20(16) ?
N1A C5A H5A . . 109.3 ?
C12A C5A H5A . . 109.3 ?
C4A C5A H5A . . 109.3 ?
N1B C5B C12B . . 110.99(16) ?
N1B C5B C4B . . 107.76(16) ?
C12B C5B C4B . . 110.50(16) ?
N1B C5B H5B . . 109.2 ?
C12B C5B H5B . . 109.2 ?
C4B C5B H5B . . 109.2 ?
C11A C6A C7A . . 118.61(19) ?
C11A C6A C1A . . 121.09(18) ?
C7A C6A C1A . . 120.27(18) ?
C11B C6B C7B . . 118.67(19) ?
C11B C6B C1B . . 121.19(18) ?
C7B C6B C1B . . 120.11(18) ?
C8A C7A C6A . . 118.5(2) ?
C8A C7A H7A . . 120.8 ?
C6A C7A H7A . . 120.8 ?
C8B C7B C6B . . 118.7(2) ?
C8B C7B H7B . . 120.6 ?
C6B C7B H7B . . 120.6 ?
F1A C8A C9A . . 118.0(2) ?
F1A C8A C7A . . 118.2(2) ?
C9A C8A C7A . . 123.7(2) ?
F1B C8B C9B . . 118.1(2) ?
F1B C8B C7B . . 118.4(2) ?
C9B C8B C7B . . 123.5(2) ?
C8A C9A C10A . . 118.0(2) ?
C8A C9A H9A . . 121.0 ?
C10A C9A H9A . . 121.0 ?
C8B C9B C10B . . 117.8(2) ?
C8B C9B H9B . . 121.1 ?
C10B C9B H9B . . 121.1 ?
C9A C10A C11A . . 119.8(2) ?
C9A C10A H10A . . 120.1 ?
C11A C10A H10A . . 120.1 ?
C9B C10B C11B . . 120.5(2) ?
C9B C10B H10B . . 119.8 ?
C11B C10B H10B . . 119.8 ?
C6A C11A C10A . . 121.3(2) ?
C6A C11A H11A . . 119.3 ?
C10A C11A H11A . . 119.3 ?
C10B C11B C6B . . 120.8(2) ?
C10B C11B H11B . . 119.6 ?
C6B C11B H11B . . 119.6 ?
C17A C12A C13A . . 118.14(19) ?
C17A C12A C5A . . 121.22(19) ?
C13A C12A C5A . . 120.51(17) ?
C13B C12B C17B . . 118.02(19) ?
C13B C12B C5B . . 120.61(18) ?
C17B C12B C5B . . 121.27(19) ?
C14A C13A C12A . . 118.8(2) ?
C14A C13A H13A . . 120.6 ?
C12A C13A H13A . . 120.6 ?
C14B C13B C12B . . 118.5(2) ?
C14B C13B H13B . . 120.8 ?
C12B C13B H13B . . 120.8 ?
F2A C14A C15A . . 118.2(2) ?
F2A C14A C13A . . 118.0(2) ?
C15A C14A C13A . . 123.7(2) ?
F2B C14B C15B . . 118.6(2) ?
F2B C14B C13B . . 117.5(2) ?
C15B C14B C13B . . 124.0(2) ?
C14A C15A C16A . . 117.5(2) ?
C14A C15A H15A . . 121.2 ?
C16A C15A H15A . . 121.2 ?
C16B C15B C14B . . 117.3(2) ?
C16B C15B H15B . . 121.4 ?
C14B C15B H15B . . 121.4 ?
C15A C16A C17A . . 120.5(2) ?
C15A C16A H16A . . 119.8 ?
C17A C16A H16A . . 119.8 ?
C15B C16B C17B . . 120.6(2) ?
C15B C16B H16B . . 119.7 ?
C17B C16B H16B . . 119.7 ?
C16A C17A C12A . . 121.3(2) ?
C16A C17A H17A . . 119.3 ?
C12A C17A H17A . . 119.3 ?
C16B C17B C12B . . 121.6(2) ?
C16B C17B H17B . . 119.2 ?
C12B C17B H17B . . 119.2 ?
C20A C18A C19A . . 111.35(17) ?
C20A C18A C2A . . 114.42(17) ?
C19A C18A C2A . . 111.09(18) ?
C20A C18A H18A . . 106.5 ?
C19A C18A H18A . . 106.5 ?
C2A C18A H18A . . 106.5 ?
C20B C18B C19B . . 111.27(18) ?
C20B C18B C2B . . 114.81(17) ?
C19B C18B C2B . . 110.89(19) ?
C20B C18B H18B . . 106.4 ?
C19B C18B H18B . . 106.4 ?
C2B C18B H18B . . 106.4 ?
C18A C19A H19A . . 109.5 ?
C18A C19A H19B . . 109.5 ?
H19A C19A H19B . . 109.5 ?
C18A C19A H19C . . 109.5 ?
H19A C19A H19C . . 109.5 ?
H19B C19A H19C . . 109.5 ?
C18B C19B H19D . . 109.5 ?
C18B C19B H19E . . 109.5 ?
H19D C19B H19E . . 109.5 ?
C18B C19B H19F . . 109.5 ?
H19D C19B H19F . . 109.5 ?
H19E C19B H19F . . 109.5 ?
C18A C20A H20A . . 109.5 ?
C18A C20A H20B . . 109.5 ?
H20A C20A H20B . . 109.5 ?
C18A C20A H20C . . 109.5 ?
H20A C20A H20C . . 109.5 ?
H20B C20A H20C . . 109.5 ?
C18B C20B H20D . . 109.5 ?
C18B C20B H20E . . 109.5 ?
H20D C20B H20E . . 109.5 ?
C18B C20B H20F . . 109.5 ?
H20D C20B H20F . . 109.5 ?
H20E C20B H20F . . 109.5 ?
C5A N1A C1A . . 113.26(15) ?
C5A N1A H1C . . 107.8(13) ?
C1A N1A H1C . . 109.7(13) ?
C5B N1B C1B . . 113.39(15) ?
C5B N1B H1D . . 109.1(13) ?
C1B N1B H1D . . 108.6(13) ?

loop_
_geom_bond_atom_site_label_1
_geom_bond_atom_site_label_2
_geom_bond_site_symmetry_2
_geom_bond_distance
_geom_bond_publ_flag
C1A N1A . 1.465(2) ?
C1A C6A . 1.511(3) ?
C1A C2A . 1.551(3) ?
C1A H1A . 0.9800 ?
C1B N1B . 1.464(2) ?
C1B C6B . 1.507(3) ?
C1B C2B . 1.547(3) ?
C1B H1B . 0.9800 ?
C2A C3A . 1.509(3) ?
C2A C18A . 1.532(3) ?
C2A H2A . 0.9800 ?
C2B C3B . 1.514(3) ?
C2B C18B . 1.532(3) ?
C2B H2B . 0.9800 ?
C3A O1A . 1.208(2) ?
C3A C4A . 1.501(3) ?
C3B O1B . 1.208(2) ?
C3B C4B . 1.498(3) ?
C4A C5A . 1.528(3) ?
C4A H4A1 . 0.9700 ?
C4A H4A2 . 0.9700 ?
C4B C5B . 1.528(3) ?
C4B H4B1 . 0.9700 ?
C4B H4B2 . 0.9700 ?
C5A N1A . 1.456(2) ?
C5A C12A . 1.508(3) ?
C5A H5A . 0.9800 ?
C5B N1B . 1.456(2) ?
C5B C12B . 1.505(3) ?
C5B H5B . 0.9800 ?
C6A C11A . 1.380(3) ?
C6A C7A . 1.382(3) ?
C6B C11B . 1.383(3) ?
C6B C7B . 1.385(3) ?
C7A C8A . 1.365(3) ?
C7A H7A . 0.9300 ?
C7B C8B . 1.364(3) ?
C7B H7B . 0.9300 ?
C8A F1A . 1.352(3) ?
C8A C9A . 1.360(4) ?
C8B F1B . 1.355(3) ?
C8B C9B . 1.359(3) ?
C9A C10A . 1.368(3) ?
C9A H9A . 0.9300 ?
C9B C10B . 1.370(3) ?
C9B H9B . 0.9300 ?
C10A C11A . 1.382(3) ?
C10A H10A . 0.9300 ?
C10B C11B . 1.378(3) ?
C10B H10B . 0.9300 ?
C11A H11A . 0.9300 ?
C11B H11B . 0.9300 ?
C12A C17A . 1.379(3) ?
C12A C13A . 1.380(3) ?
C12B C13B . 1.376(3) ?
C12B C17B . 1.381(3) ?
C13A C14A . 1.370(3) ?
C13A H13A . 0.9300 ?
C13B C14B . 1.373(3) ?
C13B H13B . 0.9300 ?
C14A F2A . 1.350(3) ?
C14A C15A . 1.354(3) ?
C14B F2B . 1.351(3) ?
C14B C15B . 1.358(3) ?
C15A C16A . 1.366(3) ?
C15A H15A . 0.9300 ?
C15B C16B . 1.357(3) ?
C15B H15B . 0.9300 ?
C16A C17A . 1.377(3) ?
C16A H16A . 0.9300 ?
C16B C17B . 1.374(3) ?
C16B H16B . 0.9300 ?
C17A H17A . 0.9300 ?
C17B H17B . 0.9300 ?
C18A C20A . 1.520(3) ?
C18A C19A . 1.526(3) ?
C18A H18A . 0.9800 ?
C18B C20B . 1.520(3) ?
C18B C19B . 1.526(3) ?
C18B H18B . 0.9800 ?
C19A H19A . 0.9600 ?
C19A H19B . 0.9600 ?
C19A H19C . 0.9600 ?
C19B H19D . 0.9600 ?
C19B H19E . 0.9600 ?
C19B H19F . 0.9600 ?
C20A H20A . 0.9600 ?
C20A H20B . 0.9600 ?
C20A H20C . 0.9600 ?
C20B H20D . 0.9600 ?
C20B H20E . 0.9600 ?
C20B H20F . 0.9600 ?
N1A H1C . 0.94(2) ?
N1B H1D . 0.90(2) ?

loop_
_geom_torsion_atom_site_label_1
_geom_torsion_atom_site_label_2
_geom_torsion_atom_site_label_3
_geom_torsion_atom_site_label_4
_geom_torsion_site_symmetry_1
_geom_torsion_site_symmetry_2
_geom_torsion_site_symmetry_3
_geom_torsion_site_symmetry_4
_geom_torsion
_geom_torsion_publ_flag
N1A C1A C2A C3A . . . . 58.33(19) ?
C6A C1A C2A C3A . . . . 178.18(16) ?
N1A C1A C2A C18A . . . . -171.79(16) ?
C6A C1A C2A C18A . . . . -51.9(2) ?
N1B C1B C2B C3B . . . . 57.92(19) ?
C6B C1B C2B C3B . . . . 178.26(15) ?
N1B C1B C2B C18B . . . . -172.02(16) ?
C6B C1B C2B C18B . . . . -51.7(2) ?
C18A C2A C3A O1A . . . . -5.0(3) ?
C1A C2A C3A O1A . . . . 124.3(2) ?
C18A C2A C3A C4A . . . . 177.13(17) ?
C1A C2A C3A C4A . . . . -53.6(2) ?
C18B C2B C3B O1B . . . . -4.0(3) ?
C1B C2B C3B O1B . . . . 125.5(2) ?
C18B C2B C3B C4B . . . . 178.10(18) ?
C1B C2B C3B C4B . . . . -52.4(2) ?
O1A C3A C4A C5A . . . . -126.3(2) ?
C2A C3A C4A C5A . . . . 51.7(2) ?
O1B C3B C4B C5B . . . . -127.6(2) ?
C2B C3B C4B C5B . . . . 50.3(2) ?
C3A C4A C5A N1A . . . . -51.7(2) ?
C3A C4A C5A C12A . . . . -172.77(17) ?
C3B C4B C5B N1B . . . . -51.0(2) ?
C3B C4B C5B C12B . . . . -172.41(17) ?
N1A C1A C6A C11A . . . . -133.00(19) ?
C2A C1A C6A C11A . . . . 107.1(2) ?
N1A C1A C6A C7A . . . . 45.0(2) ?
C2A C1A C6A C7A . . . . -74.9(2) ?
N1B C1B C6B C11B . . . . -135.60(19) ?
C2B C1B C6B C11B . . . . 104.2(2) ?
N1B C1B C6B C7B . . . . 42.8(2) ?
C2B C1B C6B C7B . . . . -77.3(2) ?
C11A C6A C7A C8A . . . . 0.6(3) ?
C1A C6A C7A C8A . . . . -177.38(19) ?
C11B C6B C7B C8B . . . . 1.0(3) ?
C1B C6B C7B C8B . . . . -177.45(19) ?
C6A C7A C8A F1A . . . . 178.86(19) ?
C6A C7A C8A C9A . . . . -0.6(4) ?
C6B C7B C8B F1B . . . . 178.2(2) ?
C6B C7B C8B C9B . . . . -1.5(4) ?
F1A C8A C9A C10A . . . . -179.3(2) ?
C7A C8A C9A C10A . . . . 0.1(4) ?
F1B C8B C9B C10B . . . . -178.7(2) ?
C7B C8B C9B C10B . . . . 1.0(4) ?
C8A C9A C10A C11A . . . . 0.2(3) ?
C8B C9B C10B C11B . . . . -0.2(3) ?
C7A C6A C11A C10A . . . . -0.3(3) ?
C1A C6A C11A C10A . . . . 177.70(18) ?
C9A C10A C11A C6A . . . . -0.1(3) ?
C9B C10B C11B C6B . . . . -0.2(3) ?
C7B C6B C11B C10B . . . . -0.2(3) ?
C1B C6B C11B C10B . . . . 178.21(18) ?
N1A C5A C12A C17A . . . . 146.61(19) ?
C4A C5A C12A C17A . . . . -94.0(2) ?
N1A C5A C12A C13A . . . . -37.5(3) ?
C4A C5A C12A C13A . . . . 81.9(2) ?
N1B C5B C12B C13B . . . . -39.5(3) ?
C4B C5B C12B C13B . . . . 80.0(3) ?
N1B C5B C12B C17B . . . . 144.1(2) ?
C4B C5B C12B C17B . . . . -96.4(2) ?
C17A C12A C13A C14A . . . . 0.4(3) ?
C5A C12A C13A C14A . . . . -175.7(2) ?
C17B C12B C13B C14B . . . . 0.2(4) ?
C5B C12B C13B C14B . . . . -176.3(2) ?
C12A C13A C14A F2A . . . . -179.7(2) ?
C12A C13A C14A C15A . . . . 0.1(4) ?
C12B C13B C14B F2B . . . . 179.8(3) ?
C12B C13B C14B C15B . . . . 0.2(5) ?
F2A C14A C15A C16A . . . . -179.9(2) ?
C13A C14A C15A C16A . . . . 0.3(4) ?
F2B C14B C15B C16B . . . . -179.4(3) ?
C13B C14B C15B C16B . . . . 0.2(4) ?
C14A C15A C16A C17A . . . . -1.1(4) ?
C14B C15B C16B C17B . . . . -1.1(4) ?
C15A C16A C17A C12A . . . . 1.6(3) ?
C13A C12A C17A C16A . . . . -1.2(3) ?
C5A C12A C17A C16A . . . . 174.83(19) ?
C15B C16B C17B C12B . . . . 1.6(3) ?
C13B C12B C17B C16B . . . . -1.1(3) ?
C5B C12B C17B C16B . . . . 175.4(2) ?
C3A C2A C18A C20A . . . . 61.5(2) ?
C1A C2A C18A C20A . . . . -63.7(2) ?
C3A C2A C18A C19A . . . . -65.6(2) ?
C1A C2A C18A C19A . . . . 169.19(17) ?
C3B C2B C18B C20B . . . . 60.8(3) ?
C1B C2B C18B C20B . . . . -64.8(2) ?
C3B C2B C18B C19B . . . . -66.4(2) ?
C1B C2B C18B C19B . . . . 168.07(17) ?
C12A C5A N1A C1A . . . . -177.83(16) ?
C4A C5A N1A C1A . . . . 61.4(2) ?
C6A C1A N1A C5A . . . . 170.81(16) ?
C2A C1A N1A C5A . . . . -66.4(2) ?
C12B C5B N1B C1B . . . . -177.36(16) ?
C4B C5B N1B C1B . . . . 61.5(2) ?
C6B C1B N1B C5B . . . . 170.01(16) ?
C2B C1B N1B C5B . . . . -66.9(2) ?
